data_2014215
loop_
_publ_author_name
'Bian, Guo-Qing'
'Kuroda-Sowa, Takayoshi'
'Konaka, Hisashi'
'Maekawa, Masahiko'
'Munakata, Megumu'

_publ_section_title
;
 Bis(\m-6-hydroxypicolinato)-\m-oxo-bis[dipyridinemanganese(III)]
 monohydrate
;
_journal_issue 7
_journal_name_full 'Acta Crystallographica Section C'
_journal_page_first m338
_journal_page_last m340
_journal_paper_doi 10.1107/S0108270104012624
_journal_volume 60
_journal_year 2004
_chemical_formula_iupac '[Mn2 O (C6 H3 N O3)2 (C5 H5 N)4], H2 O'
_chemical_formula_moiety 'C32 H26 Mn2 N6 O7, H2 O'
_chemical_formula_sum 'C32 H28 Mn2 N6 O8'
_chemical_formula_weight 734.48
_space_group_IT_number 15
_symmetry_cell_setting monoclinic
_symmetry_space_group_name_Hall '-C 2yc'
_symmetry_space_group_name_H-M 'C 1 2/c 1'
_cell_angle_alpha 90
_cell_angle_beta 104.118(7)
_cell_angle_gamma 90
_cell_formula_units_Z 4
_cell_length_a 13.606(8)
_cell_length_b 16.379(9)
_cell_length_c 14.289(9)
_cell_measurement_reflns_used 4653
_cell_measurement_temperature 150.2
_cell_measurement_theta_max 27.5
_cell_measurement_theta_min 3.1
_cell_volume 3088(3)
_computing_cell_refinement CRYSTALCLEAR
_computing_data_collection 'CRYSTALCLEAR (Rigaku, 2001)'
_computing_data_reduction 'TEXSAN (Molecular Structure Corporation & Rigaku, 2000)'
_computing_publication_material TEXSAN
_computing_structure_refinement 'SHELXL97 (Sheldrick, 1997)'
_computing_structure_solution 'SHELXS97 (Sheldrick, 1997)'
_diffrn_detector_area_resol_mean 14.62
_diffrn_measured_fraction_theta_full 1.00
_diffrn_measured_fraction_theta_max 1.00
_diffrn_measurement_device_type 'Rigaku/MSC Mercury CCD'
_diffrn_measurement_method \w
_diffrn_radiation_type 'Mo K\a'
_diffrn_radiation_wavelength 0.7107
_diffrn_reflns_av_R_equivalents 0.034
_diffrn_reflns_limit_h_max 17
_diffrn_reflns_limit_h_min -13
_diffrn_reflns_limit_k_max 21
_diffrn_reflns_limit_k_min -18
_diffrn_reflns_limit_l_max 18
_diffrn_reflns_limit_l_min -18
_diffrn_reflns_number 11903
_diffrn_reflns_theta_full 27.49
_diffrn_reflns_theta_max 27.49
_diffrn_reflns_theta_min 3.09
_exptl_absorpt_coefficient_mu 0.881
_exptl_absorpt_correction_T_max 0.876
_exptl_absorpt_correction_T_min 0.764
_exptl_absorpt_correction_type multi-scan
_exptl_absorpt_process_details '(Jacobson, 1998)'
_exptl_crystal_colour Brown
_exptl_crystal_density_diffrn 1.580
_exptl_crystal_density_method 'not measured'
_exptl_crystal_description Block
_exptl_crystal_F_000 1504.0
_exptl_crystal_size_max 0.200
_exptl_crystal_size_mid 0.150
_exptl_crystal_size_min 0.150
_refine_diff_density_max 0.40
_refine_diff_density_min -0.46
_refine_ls_extinction_expression Fc^*^=kFc[1+0.001xFc^2^\l^3^/sin(2\q)]^-1/4^
_refine_ls_extinction_method none
_refine_ls_goodness_of_fit_ref 1.116
_refine_ls_hydrogen_treatment refxyz
_refine_ls_number_parameters 260
_refine_ls_number_reflns 3144
_refine_ls_R_factor_gt 0.0495
_refine_ls_shift/su_max 0.0000
_refine_ls_structure_factor_coef Fsqd
_refine_ls_weighting_details 'w = 1/[\s^2^(Fo^2^) + (0.0468P)^2^+5.1887P] where P=(Fo^2^+2Fc^2^)/3'
_refine_ls_weighting_scheme calc
_refine_ls_wR_factor_ref 0.1091
_reflns_number_gt 3144
_reflns_number_total 3512
_reflns_threshold_expression I>2\s(I)
_cod_data_source_file ob1180.cif
_cod_data_source_block I
_cod_original_sg_symbol_Hall '-c 2yc'
_cod_original_sg_symbol_H-M 'C 2/c'
_cod_database_code 2014215
_cod_database_fobs_code 2014215

loop_
_symmetry_equiv_pos_as_xyz
x,y,z
-x,y,1/2-z
-x,-y,-z
x,-y,1/2+z
1/2+x,1/2+y,z
1/2-x,1/2+y,1/2-z
1/2-x,1/2-y,-z
1/2+x,1/2-y,1/2+z

loop_
_atom_site_label
_atom_site_fract_x
_atom_site_fract_y
_atom_site_fract_z
_atom_site_U_iso_or_equiv
_atom_site_adp_type
_atom_site_calc_flag
_atom_site_refinement_flags
_atom_site_occupancy
_atom_site_disorder_assembly
_atom_site_disorder_group
_atom_site_type_symbol
Mn1 0.58631(3) 0.16515(2) 0.19278(2) 0.02280(10) Uani d . 1.00 . . Mn
O1 0.51920(10) 0.08470(10) 0.38860(10) 0.0297(4) Uani d . 1.00 . . O
O2 0.69320(10) 0.11810(10) 0.14170(10) 0.0268(4) Uani d . 1.00 . . O
O3 0.8395(2) 0.05210(10) 0.18210(10) 0.0427(5) Uani d . 1.00 . . O
O4 0.5000 0.21560(10) 0.2500 0.0252(5) Uani d S 1.00 . . O
O5 1.0000 0.0515(2) 0.7500 0.0424(7) Uani d S 1.00 . . O
N1 0.6409(2) 0.07840(10) 0.30060(10) 0.0240(4) Uani d . 1.00 . . N
N2 0.5556(2) 0.25230(10) 0.07500(10) 0.0257(4) Uani d . 1.00 . . N
N3 0.7118(2) 0.25550(10) 0.26990(10) 0.0283(4) Uani d . 1.00 . . N
C1 0.6019(2) 0.05480(10) 0.3756(2) 0.0253(5) Uani d . 1.00 . . C
C2 0.6569(2) -0.0049(2) 0.4417(2) 0.0285(5) Uani d . 1.00 . . C
C3 0.7470(2) -0.0340(2) 0.4319(2) 0.0308(5) Uani d . 1.00 . . C
C4 0.7860(2) -0.0089(2) 0.3537(2) 0.0300(5) Uani d . 1.00 . . C
C5 0.7297(2) 0.04590(10) 0.2898(2) 0.0253(5) Uani d . 1.00 . . C
C6 0.7594(2) 0.0728(2) 0.1992(2) 0.0277(5) Uani d . 1.00 . . C
C7 0.5118(2) 0.3234(2) 0.0869(2) 0.0310(6) Uani d . 1.00 . . C
C8 0.4805(2) 0.3789(2) 0.0126(2) 0.0366(6) Uani d . 1.00 . . C
C9 0.4965(2) 0.3616(2) -0.0768(2) 0.0368(6) Uani d . 1.00 . . C
C10 0.5439(2) 0.2896(2) -0.0888(2) 0.0379(6) Uani d . 1.00 . . C
C11 0.5720(2) 0.2362(2) -0.0120(2) 0.0311(5) Uani d . 1.00 . . C
C12 0.7163(2) 0.2782(2) 0.3605(2) 0.0405(7) Uani d . 1.00 . . C
C13 0.7876(3) 0.3334(2) 0.4094(2) 0.0524(9) Uani d . 1.00 . . C
C14 0.8557(2) 0.3672(2) 0.3655(2) 0.0457(7) Uani d . 1.00 . . C
C15 0.8516(2) 0.3444(2) 0.2713(2) 0.0402(6) Uani d . 1.00 . . C
C16 0.7793(2) 0.2884(2) 0.2269(2) 0.0339(6) Uani d . 1.00 . . C
H1 0.626(2) -0.0220(10) 0.492(2) 0.0146 Uiso d . 1.00 . . H
H2 0.783(2) -0.0690(10) 0.472(2) 0.0146 Uiso d . 1.00 . . H
H3 0.845(2) -0.0310(10) 0.343(2) 0.0146 Uiso d . 1.00 . . H
H4 0.502(2) 0.3350(10) 0.147(2) 0.0146 Uiso d . 1.00 . . H
H5 0.452(2) 0.425(2) 0.027(2) 0.0146 Uiso d . 1.00 . . H
H6 0.478(2) 0.3980(10) -0.128(2) 0.0146 Uiso d . 1.00 . . H
H7 0.553(2) 0.2740(10) -0.149(2) 0.0146 Uiso d . 1.00 . . H
H8 0.604(2) 0.188(2) -0.018(2) 0.0146 Uiso d . 1.00 . . H
H9 0.667(2) 0.2490(10) 0.390(2) 0.0146 Uiso d . 1.00 . . H
H10 0.786(2) 0.3460(10) 0.463(2) 0.0146 Uiso d . 1.00 . . H
H11 0.906(2) 0.4060(10) 0.396(2) 0.0146 Uiso d . 1.00 . . H
H12 0.894(2) 0.3670(10) 0.239(2) 0.0146 Uiso d . 1.00 . . H
H13 0.774(2) 0.2710(10) 0.165(2) 0.0146 Uiso d . 1.00 . . H
H14 1.050(2) 0.0180(10) 0.772(2) 0.0146 Uiso d . 1.00 . . H

loop_
_atom_site_aniso_label
_atom_site_aniso_U_11
_atom_site_aniso_U_22
_atom_site_aniso_U_33
_atom_site_aniso_U_12
_atom_site_aniso_U_13
_atom_site_aniso_U_23
Mn1 0.0331(2) 0.0201(2) 0.0143(2) 0.00010(10) 0.00400(10) 0.00060(10)
O1 0.0400(10) 0.0304(9) 0.0192(8) 0.0071(8) 0.0076(7) 0.0045(7)
O2 0.0362(10) 0.0251(8) 0.0186(7) 0.0017(7) 0.0056(7) 0.0009(6)
O3 0.0350(10) 0.0540(10) 0.0410(10) 0.0081(10) 0.0143(9) 0.0151(9)
O4 0.0360(10) 0.0210(10) 0.0190(10) 0.0000 0.0057(9) 0.0000
O5 0.041(2) 0.0280(10) 0.062(2) 0.0000 0.0210(10) 0.0000
N1 0.0320(10) 0.0201(9) 0.0174(9) -0.0008(8) 0.0024(8) 0.0004(7)
N2 0.0330(10) 0.0229(10) 0.0196(9) -0.0023(8) 0.0021(8) 0.0020(7)
N3 0.0350(10) 0.0240(10) 0.0234(10) 0.0008(9) 0.0021(9) -0.0014(8)
C1 0.0350(10) 0.0220(10) 0.0161(10) -0.0007(10) 0.0023(9) -0.0011(8)
C2 0.043(2) 0.0230(10) 0.0180(10) 0.0020(10) 0.0030(10) 0.0020(9)
C3 0.040(2) 0.0240(10) 0.0230(10) 0.0040(10) -0.0010(10) 0.0055(10)
C4 0.0320(10) 0.0260(10) 0.0300(10) 0.0020(10) 0.0030(10) 0.0023(10)
C5 0.0300(10) 0.0220(10) 0.0220(10) -0.0047(9) 0.0021(9) -0.0024(9)
C6 0.0340(10) 0.0230(10) 0.0250(10) -0.0030(10) 0.0060(10) -0.0012(9)
C7 0.041(2) 0.0270(10) 0.0250(10) -0.0010(10) 0.0080(10) 0.0035(10)
C8 0.043(2) 0.0270(10) 0.0400(10) 0.0040(10) 0.0100(10) 0.0090(10)
C9 0.036(2) 0.0400(10) 0.0340(10) 0.0000(10) 0.0070(10) 0.0180(10)
C10 0.044(2) 0.047(2) 0.0240(10) 0.0020(10) 0.0100(10) 0.0070(10)
C11 0.0390(10) 0.0330(10) 0.0220(10) 0.0030(10) 0.0080(10) 0.0016(10)
C12 0.048(2) 0.044(2) 0.0280(10) -0.0060(10) 0.0070(10) -0.0100(10)
C13 0.062(2) 0.058(2) 0.033(2) -0.009(2) 0.0040(10) -0.0240(10)
C14 0.042(2) 0.035(2) 0.051(2) -0.0040(10) -0.0070(10) -0.0120(10)
C15 0.034(2) 0.038(2) 0.045(2) -0.0040(10) 0.0020(10) 0.0040(10)
C16 0.038(2) 0.0350(10) 0.0270(10) -0.0020(10) 0.0050(10) -0.0010(10)

loop_
_atom_type_symbol
_atom_type_description
_atom_type_scat_dispersion_real
_atom_type_scat_dispersion_imag
_atom_type_scat_source
C C 0.003 0.002
;International Tables for Crystallography
(1992, Vol. C, Tables 4.2.6.8 and 6.1.1.4)
;
H H 0.000 0.000
;International Tables for Crystallography
(1992, Vol. C, Table 6.1.1.4)
;
Mn Mn 0.337 0.728
;International Tables for Crystallography
(1992, Vol. C, Tables 4.2.6.8 and 6.1.1.4)
;
N N 0.006 0.003
;International Tables for Crystallography
(1992, Vol. C, Tables 4.2.6.8 and 6.1.1.4)
;
O O 0.011 0.006
;International Tables for Crystallography
(1992, Vol. C, Tables 4.2.6.8 and 6.1.1.4)
;

loop_
_geom_angle_atom_site_label_1
_geom_angle_atom_site_label_2
_geom_angle_atom_site_label_3
_geom_angle_site_symmetry_1
_geom_angle_site_symmetry_3
_geom_angle
_geom_angle_publ_flag
O1 Mn1 O2 2_655 . 90.95(8) y
O1 Mn1 O4 2_655 . 96.18(8) y
O1 Mn1 N1 2_655 . 93.10(7) y
O1 Mn1 N2 2_655 . 90.41(7) y
O1 Mn1 N3 2_655 . 173.97(8) yes
O2 Mn1 O4 . . 172.80(6) yes
O2 Mn1 N1 . . 80.98(8) y
O2 Mn1 N2 . . 89.37(8) y
O2 Mn1 N3 . . 84.24(8) y
O4 Mn1 N1 . . 97.59(7) y
O4 Mn1 N2 . . 91.55(8) y
O4 Mn1 N3 . . 88.71(8) y
N1 Mn1 N2 . . 169.78(9) yes
N1 Mn1 N3 . . 89.75(7) y
N2 Mn1 N3 . . 85.91(7) y
Mn1 O1 C1 2_655 . 132.1(2) n
Mn1 O2 C6 . . 117.3(2) n
Mn1 O4 Mn1 . 2_655 125.00(10) yes
Mn1 N1 C1 . . 129.4(2) n
Mn1 N1 C5 . . 110.3(2) n
C1 N1 C5 . . 120.2(2) n
Mn1 N2 C7 . . 118.8(2) n
Mn1 N2 C11 . . 123.1(2) n
C7 N2 C11 . . 118.0(2) n
Mn1 N3 C12 . . 119.4(2) n
Mn1 N3 C16 . . 123.1(2) n
C12 N3 C16 . . 117.4(2) n
O1 C1 N1 . . 122.0(2) n
O1 C1 C2 . . 119.9(2) n
N1 C1 C2 . . 118.1(2) n
C1 C2 C3 . . 120.7(2) n
C2 C3 C4 . . 120.3(2) n
C3 C4 C5 . . 117.5(3) n
N1 C5 C4 . . 123.1(2) n
N1 C5 C6 . . 114.3(2) n
C4 C5 C6 . . 122.6(2) n
O2 C6 O3 . . 123.3(2) n
O2 C6 C5 . . 114.9(2) n
O3 C6 C5 . . 121.8(2) n
N2 C7 C8 . . 122.5(3) n
C7 C8 C9 . . 119.2(3) n
C8 C9 C10 . . 118.6(3) n
C9 C10 C11 . . 119.3(3) n
N2 C11 C10 . . 122.4(3) n
N3 C12 C13 . . 122.2(3) n
C12 C13 C14 . . 120.4(3) n
C13 C14 C15 . . 117.9(3) n
C14 C15 C16 . . 118.8(3) n
N3 C16 C15 . . 123.3(3) n
H14 O5 H14 . 2_756 102(2) no
C1 C2 H1 . . 116.0(10) no
C3 C2 H1 . . 123.0(10) no
C2 C3 H2 . . 122.0(10) no
C4 C3 H2 . . 116.0(10) no
C3 C4 H3 . . 121.0(10) no
C5 C4 H3 . . 120.0(10) no
N2 C7 H4 . . 118.0(10) no
C8 C7 H4 . . 119.0(10) no
C7 C8 H5 . . 116.0(10) no
C9 C8 H5 . . 124.0(10) no
C8 C9 H6 . . 121.0(10) no
C10 C9 H6 . . 119.0(10) no
C9 C10 H7 . . 121.0(10) no
C11 C10 H7 . . 119.0(10) no
N2 C11 H8 . . 116.0(10) no
C10 C11 H8 . . 121.0(10) no
N3 C12 H9 . . 113.0(10) no
C13 C12 H9 . . 124.0(10) no
C12 C13 H10 . . 118.0(10) no
C14 C13 H10 . . 121.0(10) no
C13 C14 H11 . . 123.0(10) no
C15 C14 H11 . . 118.0(10) no
C14 C15 H12 . . 120.0(10) no
C16 C15 H12 . . 120.0(10) no
N3 C16 H13 . . 114.0(10) no
C15 C16 H13 . . 122.0(10) no

loop_
_geom_bond_atom_site_label_1
_geom_bond_atom_site_label_2
_geom_bond_site_symmetry_1
_geom_bond_site_symmetry_2
_geom_bond_distance
_geom_bond_publ_flag
Mn1 Mn1 . 2_655 3.1720(10) yes
Mn1 O1 . 2_655 2.083(2) yes
Mn1 O2 . . 1.939(2) yes
Mn1 O4 . . 1.7890(10) yes
Mn1 N1 . . 2.094(2) yes
Mn1 N2 . . 2.169(2) yes
Mn1 N3 . . 2.325(2) yes
O1 C1 . . 1.282(3) n
O2 C6 . . 1.295(3) n
O3 C6 . . 1.222(4) n
N1 C1 . . 1.363(3) n
N1 C5 . . 1.363(3) n
N2 C7 . . 1.338(3) n
N2 C11 . . 1.341(3) n
N3 C12 . . 1.334(4) n
N3 C16 . . 1.336(4) n
C1 C2 . . 1.437(3) n
C2 C3 . . 1.354(4) n
C3 C4 . . 1.410(4) n
C4 C5 . . 1.373(3) n
C5 C6 . . 1.513(4) n
C7 C8 . . 1.384(4) n
C8 C9 . . 1.377(4) n
C9 C10 . . 1.375(4) n
C10 C11 . . 1.382(4) n
C12 C13 . . 1.384(4) n
C13 C14 . . 1.358(5) n
C14 C15 . . 1.385(5) n
C15 C16 . . 1.380(4) n
O5 H14 . . 0.87(2) no
O5 H14 . 2_756 0.87(2) no
C2 H1 . . 0.96(3) no
C3 H2 . . 0.87(2) no
C4 H3 . . 0.93(3) no
C7 H4 . . 0.92(3) no
C8 H5 . . 0.90(3) no
C9 H6 . . 0.93(2) no
C10 H7 . . 0.93(3) no
C11 H8 . . 0.92(3) no
C12 H9 . . 1.00(3) no
C13 H10 . . 0.80(3) no
C14 H11 . . 0.96(2) no
C15 H12 . . 0.90(3) no
C16 H13 . . 0.92(3) no

loop_
_geom_contact_atom_site_label_1
_geom_contact_atom_site_label_2
_geom_contact_distance
_geom_contact_site_symmetry_2
O1 C14 3.597(3) 7_656
O2 C2 3.340(3) 4_554
O2 C3 3.534(3) 4_554
O3 O5 2.748(3) 3_756
O3 C9 3.298(4) 7_655
O3 C10 3.471(4) 7_655
O3 C3 3.500(3) 4_554
O5 C7 3.137(3) 7_656
O5 C7 3.137(3) 8_555
O5 C8 3.526(3) 7_656
O5 C8 3.526(3) 8_555
C1 C13 3.578(4) 7_656
C2 C13 3.494(4) 7_656
C2 C14 3.596(4) 7_656
C3 C15 3.507(4) 6_645
C4 C15 3.292(4) 6_645
C4 C16 3.555(4) 6_645
C5 C15 3.522(4) 6_645
C10 C14 3.572(4) 8_454
C11 C14 3.476(4) 8_454

loop_
_geom_hbond_atom_site_label_D
_geom_hbond_atom_site_label_H
_geom_hbond_atom_site_label_A
_geom_hbond_site_symmetry_A
_geom_hbond_distance_DH
_geom_hbond_distance_HA
_geom_hbond_distance_DA
_geom_hbond_angle_DHA
_geom_hbond_publ_flag
O5 H14 O3 3_756 0.87(2) 1.88(2) 2.748(3) 178.0(10) y
C2 H1 O2 4_555 0.96(3) 2.63(2) 3.340(3) 131(2) y
C7 H4 O5 7_656 0.92(3) 2.38(2) 3.137(3) 140(2) y
